data_4088473
loop_
_publ_author_name
'Shoken, Dana'
'Shimon, Linda J. W.'
'Tamm, Matthias'
'Eisen, Moris S.'

_publ_section_title
;
 Synthesis of Imidazolin-2-iminato Titanium Complexes Containing Aryloxo
 Ligands and Their Catalytic Performance in the Polymerization of
 \a-Olefins
;
_journal_issue 8
_journal_name_full Organometallics
_journal_page_first 1125
_journal_paper_doi 10.1021/acs.organomet.6b00117
_journal_volume 35
_journal_year 2016
_chemical_absolute_configuration unk
_chemical_formula_moiety 'C25 H41 Cl2 N3 O Ti'
_chemical_formula_sum 'C25 H41 Cl2 N3 O Ti'
_chemical_formula_weight 518.41
_chemical_name_common Moris409
_space_group_IT_number 9
_space_group_name_Hall 'C -2yc'
_space_group_name_H-M_alt 'C 1 c 1'
_symmetry_cell_setting monoclinic
_symmetry_space_group_name_Hall 'C -2yc'
_symmetry_space_group_name_H-M 'C 1 c 1'
_atom_sites_solution_hydrogens geom
_atom_sites_solution_primary direct
_atom_sites_solution_secondary difmap
_audit_creation_method SHELXL-97
_cell_angle_alpha 90.00
_cell_angle_beta 96.469(13)
_cell_angle_gamma 90.00
_cell_formula_units_Z 4
_cell_length_a 10.1430(19)
_cell_length_b 15.794(7)
_cell_length_c 17.447(3)
_cell_measurement_reflns_used 2158
_cell_measurement_temperature 200(2)
_cell_measurement_theta_max 24.14
_cell_measurement_theta_min 2.4
_cell_volume 2777.2(14)
_computing_cell_refinement 'DENZO HKL2000 (Otwinowski & Minor 1997)'
_computing_data_collection 'Collect (Nonius, 2006)'
_computing_data_reduction 'DENZO HKL2000 (Otwinowski & Minor 1997)'
_computing_molecular_graphics 'Mercury 3.1'
_computing_structure_refinement 'SHELXL-97 (Sheldrick, 1997)'
_computing_structure_solution 'SHELXS-97 (Sheldrick, 1990)'
_diffrn_ambient_temperature 200(2)
_diffrn_detector_area_resol_mean 95
_diffrn_measured_fraction_theta_full 0.997
_diffrn_measured_fraction_theta_max 0.997
_diffrn_measurement_device_type 'Nonius KappaCCD'
_diffrn_measurement_method 'phi- and omega-scans'
_diffrn_radiation_monochromator graphite
_diffrn_radiation_source 'fine-focus sealed tube'
_diffrn_radiation_type MoK\a
_diffrn_radiation_wavelength 0.71073
_diffrn_reflns_av_R_equivalents 0.0480
_diffrn_reflns_av_sigmaI/netI 0.0231
_diffrn_reflns_limit_h_max 11
_diffrn_reflns_limit_h_min 0
_diffrn_reflns_limit_k_max 17
_diffrn_reflns_limit_k_min 0
_diffrn_reflns_limit_l_max 19
_diffrn_reflns_limit_l_min -19
_diffrn_reflns_number 2084
_diffrn_reflns_theta_full 24.14
_diffrn_reflns_theta_max 24.14
_diffrn_reflns_theta_min 2.40
_diffrn_standards_decay_% none
_diffrn_standards_interval_count none
_diffrn_standards_interval_time none
_diffrn_standards_number none
_exptl_absorpt_coefficient_mu 0.521
_exptl_absorpt_correction_T_max 0.9312
_exptl_absorpt_correction_T_min 0.8820
_exptl_absorpt_correction_type multi-scan
_exptl_absorpt_process_details
; 
'HKL Denzo and Scalepack (Otwinowski & Minor 1997)'  
;
_exptl_crystal_colour orange
_exptl_crystal_density_diffrn 1.240
_exptl_crystal_density_method 'not measured'
_exptl_crystal_description block
_exptl_crystal_F_000 1104
_exptl_crystal_size_max 0.27
_exptl_crystal_size_mid 0.24
_exptl_crystal_size_min 0.16
_refine_diff_density_max 0.151
_refine_diff_density_min -0.204
_refine_diff_density_rms 0.034
_refine_ls_abs_structure_details 'Flack H D (1983), Acta Cryst. A39, 876-881'
_refine_ls_abs_structure_Flack 0.00
_refine_ls_extinction_method none
_refine_ls_goodness_of_fit_ref 1.035
_refine_ls_hydrogen_treatment constr
_refine_ls_matrix_type full
_refine_ls_number_parameters 289
_refine_ls_number_reflns 2084
_refine_ls_number_restraints 2
_refine_ls_restrained_S_all 1.035
_refine_ls_R_factor_all 0.0270
_refine_ls_R_factor_gt 0.0252
_refine_ls_shift/su_max 0.000
_refine_ls_shift/su_mean 0.000
_refine_ls_structure_factor_coef Fsqd
_refine_ls_weighting_details 'calc w=1/[\s^2^(Fo^2^)+(0.0386P)^2^+1.2903P] where P=(Fo^2^+2Fc^2^)/3'
_refine_ls_weighting_scheme calc
_refine_ls_wR_factor_gt 0.0634
_refine_ls_wR_factor_ref 0.0643
_reflns_number_gt 2004
_reflns_number_total 2084
_reflns_threshold_expression >2sigma(I)
_cod_data_source_file om6b00117_si_003.cif
_cod_data_source_block Moris409
_cod_original_sg_symbol_Hall '-C 2yc'
_cod_original_sg_symbol_H-M 'C c'
_cod_database_code 4088473

loop_
_symmetry_equiv_pos_as_xyz
'x, y, z'
'x, -y, z+1/2'
'x+1/2, y+1/2, z'
'x+1/2, -y+1/2, z+1/2'

loop_
_atom_site_label
_atom_site_type_symbol
_atom_site_fract_x
_atom_site_fract_y
_atom_site_fract_z
_atom_site_U_iso_or_equiv
_atom_site_adp_type
_atom_site_occupancy
_atom_site_symmetry_multiplicity
_atom_site_calc_flag
_atom_site_refinement_flags
Ti1 Ti 0.34050(4) 0.19004(3) 0.07049(3) 0.02779(16) Uani 1 1 d .
Cl1 Cl 0.18990(8) 0.29713(6) 0.05652(5) 0.0412(2) Uani 1 1 d .
Cl2 Cl 0.26093(10) 0.08836(7) -0.01383(6) 0.0541(3) Uani 1 1 d .
O1 O 0.3515(2) 0.15585(13) 0.16979(12) 0.0274(5) Uani 1 1 d .
N1 N 0.4914(2) 0.22356(17) 0.04065(15) 0.0291(6) Uani 1 1 d .
N2 N 0.7308(2) 0.22708(17) 0.04871(16) 0.0300(6) Uani 1 1 d .
N3 N 0.6204(3) 0.31689(16) -0.03049(15) 0.0271(6) Uani 1 1 d .
C1 C 0.4044(3) 0.2938(2) 0.2823(2) 0.0338(8) Uani 1 1 d .
C2 C 0.4436(5) 0.3488(2) 0.3543(2) 0.0536(10) Uani 1 1 d .
H2A H 0.4156 0.4074 0.3435 0.080 Uiso 1 1 calc R
H2B H 0.5401 0.3470 0.3674 0.080 Uiso 1 1 calc R
H2C H 0.4001 0.3270 0.3976 0.080 Uiso 1 1 calc R
C3 C 0.2522(4) 0.2994(2) 0.2664(2) 0.0407(9) Uani 1 1 d .
H3A H 0.2258 0.3586 0.2577 0.061 Uiso 1 1 calc R
H3B H 0.2122 0.2773 0.3110 0.061 Uiso 1 1 calc R
H3C H 0.2217 0.2658 0.2206 0.061 Uiso 1 1 calc R
C4 C 0.4713(4) 0.3340(2) 0.2170(2) 0.0413(9) Uani 1 1 d .
H4A H 0.4422 0.3929 0.2100 0.062 Uiso 1 1 calc R
H4B H 0.4469 0.3024 0.1691 0.062 Uiso 1 1 calc R
H4C H 0.5679 0.3323 0.2300 0.062 Uiso 1 1 calc R
C5 C 0.3697(3) -0.0231(2) 0.2087(2) 0.0336(7) Uani 1 1 d .
C6 C 0.3785(4) -0.1092(2) 0.2506(3) 0.0532(11) Uani 1 1 d .
H6A H 0.3446 -0.1538 0.2146 0.080 Uiso 1 1 calc R
H6B H 0.3254 -0.1074 0.2941 0.080 Uiso 1 1 calc R
H6C H 0.4713 -0.1212 0.2696 0.080 Uiso 1 1 calc R
C7 C 0.4547(4) -0.0297(2) 0.1416(2) 0.0449(9) Uani 1 1 d .
H7A H 0.4216 -0.0760 0.1073 0.067 Uiso 1 1 calc R
H7B H 0.5471 -0.0410 0.1619 0.067 Uiso 1 1 calc R
H7C H 0.4498 0.0236 0.1127 0.067 Uiso 1 1 calc R
C8 C 0.2217(3) -0.0105(2) 0.1789(2) 0.0396(8) Uani 1 1 d .
H8A H 0.1913 -0.0577 0.1449 0.059 Uiso 1 1 calc R
H8B H 0.2106 0.0428 0.1502 0.059 Uiso 1 1 calc R
H8C H 0.1693 -0.0087 0.2228 0.059 Uiso 1 1 calc R
C9 C 0.5433(4) 0.0942(2) 0.3837(2) 0.0420(9) Uani 1 1 d .
H9 H 0.5957 0.0800 0.4306 0.050 Uiso 1 1 calc R
C10 C 0.4923(4) 0.0313(2) 0.3346(2) 0.0401(9) Uani 1 1 d .
H10 H 0.5050 -0.0261 0.3500 0.048 Uiso 1 1 calc R
C11 C 0.4226(3) 0.0490(2) 0.26289(19) 0.0298(7) Uani 1 1 d .
C12 C 0.4061(3) 0.1353(2) 0.24321(16) 0.0254(7) Uani 1 1 d .
C13 C 0.4456(3) 0.2007(2) 0.29599(18) 0.0278(7) Uani 1 1 d .
C14 C 0.5184(3) 0.1773(2) 0.3652(2) 0.0354(8) Uani 1 1 d .
H14 H 0.5516 0.2201 0.4005 0.042 Uiso 1 1 calc R
C15 C 0.5113(3) 0.3640(2) -0.07823(19) 0.0313(7) Uani 1 1 d .
C16 C 0.4146(4) 0.3007(2) -0.1202(2) 0.0409(9) Uani 1 1 d .
H16A H 0.3437 0.3313 -0.1513 0.061 Uiso 1 1 calc R
H16B H 0.3761 0.2653 -0.0823 0.061 Uiso 1 1 calc R
H16C H 0.4621 0.2648 -0.1538 0.061 Uiso 1 1 calc R
C17 C 0.5728(4) 0.4156(2) -0.1387(2) 0.0420(9) Uani 1 1 d .
H17A H 0.5030 0.4466 -0.1704 0.063 Uiso 1 1 calc R
H17B H 0.6182 0.3775 -0.1715 0.063 Uiso 1 1 calc R
H17C H 0.6369 0.4558 -0.1130 0.063 Uiso 1 1 calc R
C18 C 0.4446(4) 0.4224(2) -0.0253(2) 0.0410(9) Uani 1 1 d .
H18A H 0.3731 0.4537 -0.0554 0.061 Uiso 1 1 calc R
H18B H 0.5100 0.4625 -0.0007 0.061 Uiso 1 1 calc R
H18C H 0.4076 0.3888 0.0144 0.061 Uiso 1 1 calc R
C19 C 0.7643(3) 0.1471(2) 0.0937(2) 0.0358(8) Uani 1 1 d .
C20 C 0.7095(4) 0.0733(2) 0.0440(2) 0.0475(9) Uani 1 1 d .
H20A H 0.7296 0.0201 0.0718 0.071 Uiso 1 1 calc R
H20B H 0.7504 0.0728 -0.0043 0.071 Uiso 1 1 calc R
H20C H 0.6132 0.0794 0.0324 0.071 Uiso 1 1 calc R
C21 C 0.7086(4) 0.1523(3) 0.1708(2) 0.0411(8) Uani 1 1 d .
H21A H 0.7295 0.1001 0.1999 0.062 Uiso 1 1 calc R
H21B H 0.6122 0.1596 0.1621 0.062 Uiso 1 1 calc R
H21C H 0.7483 0.2007 0.2001 0.062 Uiso 1 1 calc R
C22 C 0.9164(4) 0.1405(3) 0.1089(3) 0.0587(12) Uani 1 1 d .
H22A H 0.9405 0.0885 0.1378 0.088 Uiso 1 1 calc R
H22B H 0.9513 0.1896 0.1390 0.088 Uiso 1 1 calc R
H22C H 0.9541 0.1391 0.0596 0.088 Uiso 1 1 calc R
C23 C 0.6059(3) 0.2531(2) 0.02051(18) 0.0259(7) Uani 1 1 d .
C24 C 0.8206(3) 0.2773(2) 0.0161(2) 0.0352(8) Uani 1 1 d .
H24 H 0.9144 0.2734 0.0259 0.042 Uiso 1 1 calc R
C25 C 0.7537(3) 0.3323(2) -0.0315(2) 0.0366(8) Uani 1 1 d .
H25 H 0.7914 0.3747 -0.0609 0.044 Uiso 1 1 calc R

loop_
_atom_site_aniso_label
_atom_site_aniso_U_11
_atom_site_aniso_U_22
_atom_site_aniso_U_33
_atom_site_aniso_U_23
_atom_site_aniso_U_13
_atom_site_aniso_U_12
Ti1 0.0213(3) 0.0355(3) 0.0260(3) 0.0033(3) -0.0001(2) -0.0033(3)
Cl1 0.0259(4) 0.0539(5) 0.0434(5) 0.0131(4) 0.0021(4) 0.0077(4)
Cl2 0.0601(6) 0.0584(6) 0.0407(5) -0.0074(4) -0.0077(4) -0.0183(5)
O1 0.0292(11) 0.0267(11) 0.0255(12) 0.0023(9) 0.0001(9) -0.0032(9)
N1 0.0236(14) 0.0340(15) 0.0297(14) 0.0018(11) 0.0033(11) -0.0022(12)
N2 0.0219(14) 0.0357(15) 0.0329(15) -0.0009(12) 0.0044(11) -0.0001(11)
N3 0.0255(13) 0.0283(15) 0.0288(14) -0.0013(11) 0.0092(11) -0.0012(11)
C1 0.0383(19) 0.0325(18) 0.0314(18) -0.0031(14) 0.0067(15) -0.0065(15)
C2 0.077(3) 0.037(2) 0.046(2) -0.0096(17) 0.003(2) -0.008(2)
C3 0.041(2) 0.0336(19) 0.050(2) 0.0044(16) 0.0141(18) 0.0042(16)
C4 0.045(2) 0.035(2) 0.044(2) 0.0022(16) 0.0078(17) -0.0098(16)
C5 0.0315(17) 0.0256(17) 0.0435(19) 0.0026(14) 0.0041(15) -0.0024(14)
C6 0.055(2) 0.029(2) 0.074(3) 0.0087(19) 0.003(2) -0.0022(18)
C7 0.045(2) 0.040(2) 0.050(2) -0.0105(17) 0.0078(17) -0.0024(17)
C8 0.0335(18) 0.0343(19) 0.051(2) 0.0055(16) 0.0048(16) -0.0097(15)
C9 0.038(2) 0.055(2) 0.0316(18) 0.0037(17) -0.0046(15) 0.0079(17)
C10 0.039(2) 0.038(2) 0.043(2) 0.0109(16) 0.0039(16) 0.0072(16)
C11 0.0263(16) 0.0307(18) 0.0332(18) 0.0063(14) 0.0074(13) 0.0002(14)
C12 0.0197(15) 0.0316(17) 0.0250(16) 0.0037(13) 0.0027(12) -0.0039(13)
C13 0.0245(16) 0.0339(18) 0.0257(17) 0.0021(13) 0.0062(13) -0.0044(13)
C14 0.0305(18) 0.046(2) 0.0291(18) -0.0017(14) 0.0007(15) -0.0011(15)
C15 0.0338(17) 0.0293(17) 0.0308(17) -0.0003(13) 0.0036(14) 0.0027(13)
C16 0.042(2) 0.043(2) 0.036(2) 0.0033(16) -0.0050(17) -0.0035(17)
C17 0.049(2) 0.037(2) 0.041(2) 0.0040(16) 0.0123(17) 0.0032(17)
C18 0.042(2) 0.035(2) 0.048(2) -0.0001(16) 0.0128(17) 0.0081(16)
C19 0.0250(16) 0.0374(19) 0.046(2) 0.0070(16) 0.0072(15) 0.0052(15)
C20 0.046(2) 0.038(2) 0.062(2) -0.0027(19) 0.0187(19) 0.0069(17)
C21 0.0346(19) 0.053(2) 0.0355(19) 0.0086(17) 0.0025(15) 0.0004(17)
C22 0.031(2) 0.071(3) 0.075(3) 0.024(2) 0.0081(19) 0.0145(19)
C23 0.0230(16) 0.0276(16) 0.0270(16) -0.0046(13) 0.0027(12) -0.0002(13)
C24 0.0243(17) 0.0396(19) 0.042(2) -0.0018(15) 0.0065(15) -0.0047(15)
C25 0.0300(18) 0.0374(19) 0.044(2) -0.0022(16) 0.0120(15) -0.0046(15)

loop_
_atom_type_symbol
_atom_type_description
_atom_type_scat_dispersion_real
_atom_type_scat_dispersion_imag
_atom_type_scat_source
Ti Ti 0.2776 0.4457 'International Tables Vol C Tables 4.2.6.8 and 6.1.1.4'
Cl Cl 0.1484 0.1585 'International Tables Vol C Tables 4.2.6.8 and 6.1.1.4'
O O 0.0106 0.0060 'International Tables Vol C Tables 4.2.6.8 and 6.1.1.4'
N N 0.0061 0.0033 'International Tables Vol C Tables 4.2.6.8 and 6.1.1.4'
C C 0.0033 0.0016 'International Tables Vol C Tables 4.2.6.8 and 6.1.1.4'
H H 0.0000 0.0000 'International Tables Vol C Tables 4.2.6.8 and 6.1.1.4'

loop_
_geom_angle_atom_site_label_1
_geom_angle_atom_site_label_2
_geom_angle_atom_site_label_3
_geom_angle
N1 Ti1 O1 114.42(11)
N1 Ti1 Cl2 106.29(10)
O1 Ti1 Cl2 112.96(8)
N1 Ti1 Cl1 110.00(10)
O1 Ti1 Cl1 107.06(8)
Cl2 Ti1 Cl1 105.78(5)
C12 O1 Ti1 159.82(19)
C23 N1 Ti1 176.6(2)
C23 N2 C24 107.8(3)
C23 N2 C19 125.8(3)
C24 N2 C19 125.3(3)
C23 N3 C25 108.5(3)
C23 N3 C15 126.9(3)
C25 N3 C15 124.6(3)
C4 C1 C3 111.3(3)
C4 C1 C13 112.1(3)
C3 C1 C13 109.4(3)
C4 C1 C2 106.1(3)
C3 C1 C2 106.0(3)
C13 C1 C2 111.8(3)
C1 C2 H2A 109.5
C1 C2 H2B 109.5
H2A C2 H2B 109.5
C1 C2 H2C 109.5
H2A C2 H2C 109.5
H2B C2 H2C 109.5
C1 C3 H3A 109.5
C1 C3 H3B 109.5
H3A C3 H3B 109.5
C1 C3 H3C 109.5
H3A C3 H3C 109.5
H3B C3 H3C 109.5
C1 C4 H4A 109.5
C1 C4 H4B 109.5
H4A C4 H4B 109.5
C1 C4 H4C 109.5
H4A C4 H4C 109.5
H4B C4 H4C 109.5
C7 C5 C11 109.4(3)
C7 C5 C6 107.1(3)
C11 C5 C6 111.4(3)
C7 C5 C8 111.1(3)
C11 C5 C8 111.8(3)
C6 C5 C8 106.0(3)
C5 C6 H6A 109.5
C5 C6 H6B 109.5
H6A C6 H6B 109.5
C5 C6 H6C 109.5
H6A C6 H6C 109.5
H6B C6 H6C 109.5
C5 C7 H7A 109.5
C5 C7 H7B 109.5
H7A C7 H7B 109.5
C5 C7 H7C 109.5
H7A C7 H7C 109.5
H7B C7 H7C 109.5
C5 C8 H8A 109.5
C5 C8 H8B 109.5
H8A C8 H8B 109.5
C5 C8 H8C 109.5
H8A C8 H8C 109.5
H8B C8 H8C 109.5
C14 C9 C10 120.0(3)
C14 C9 H9 120.0
C10 C9 H9 120.0
C9 C10 C11 122.1(3)
C9 C10 H10 119.0
C11 C10 H10 119.0
C10 C11 C12 116.6(3)
C10 C11 C5 120.6(3)
C12 C11 C5 122.8(3)
O1 C12 C11 118.6(3)
O1 C12 C13 119.3(3)
C11 C12 C13 122.1(3)
C14 C13 C12 117.1(3)
C14 C13 C1 119.8(3)
C12 C13 C1 123.1(3)
C9 C14 C13 121.7(3)
C9 C14 H14 119.1
C13 C14 H14 119.1
N3 C15 C18 108.3(3)
N3 C15 C17 108.3(3)
C18 C15 C17 110.0(3)
N3 C15 C16 109.5(3)
C18 C15 C16 112.6(3)
C17 C15 C16 108.1(3)
C15 C16 H16A 109.5
C15 C16 H16B 109.5
H16A C16 H16B 109.5
C15 C16 H16C 109.5
H16A C16 H16C 109.5
H16B C16 H16C 109.5
C15 C17 H17A 109.5
C15 C17 H17B 109.5
H17A C17 H17B 109.5
C15 C17 H17C 109.5
H17A C17 H17C 109.5
H17B C17 H17C 109.5
C15 C18 H18A 109.5
C15 C18 H18B 109.5
H18A C18 H18B 109.5
C15 C18 H18C 109.5
H18A C18 H18C 109.5
H18B C18 H18C 109.5
N2 C19 C21 109.4(3)
N2 C19 C20 107.4(3)
C21 C19 C20 113.5(3)
N2 C19 C22 108.0(3)
C21 C19 C22 108.5(3)
C20 C19 C22 109.9(3)
C19 C20 H20A 109.5
C19 C20 H20B 109.5
H20A C20 H20B 109.5
C19 C20 H20C 109.5
H20A C20 H20C 109.5
H20B C20 H20C 109.5
C19 C21 H21A 109.5
C19 C21 H21B 109.5
H21A C21 H21B 109.5
C19 C21 H21C 109.5
H21A C21 H21C 109.5
H21B C21 H21C 109.5
C19 C22 H22A 109.5
C19 C22 H22B 109.5
H22A C22 H22B 109.5
C19 C22 H22C 109.5
H22A C22 H22C 109.5
H22B C22 H22C 109.5
N1 C23 N3 126.3(3)
N1 C23 N2 126.7(3)
N3 C23 N2 107.1(3)
C25 C24 N2 108.6(3)
C25 C24 H24 125.7
N2 C24 H24 125.7
C24 C25 N3 108.0(3)
C24 C25 H25 126.0
N3 C25 H25 126.0

loop_
_geom_bond_atom_site_label_1
_geom_bond_atom_site_label_2
_geom_bond_distance
Ti1 N1 1.753(3)
Ti1 O1 1.806(2)
Ti1 Cl2 2.2643(12)
Ti1 Cl1 2.2737(12)
O1 C12 1.376(3)
N1 C23 1.336(4)
N2 C23 1.370(4)
N2 C24 1.378(4)
N2 C19 1.505(4)
N3 C23 1.362(4)
N3 C25 1.375(4)
N3 C15 1.505(4)
C1 C4 1.528(5)
C1 C3 1.540(5)
C1 C13 1.540(5)
C1 C2 1.542(5)
C2 H2A 0.9800
C2 H2B 0.9800
C2 H2C 0.9800
C3 H3A 0.9800
C3 H3B 0.9800
C3 H3C 0.9800
C4 H4A 0.9800
C4 H4B 0.9800
C4 H4C 0.9800
C5 C7 1.535(5)
C5 C11 1.538(5)
C5 C6 1.542(5)
C5 C8 1.545(5)
C6 H6A 0.9800
C6 H6B 0.9800
C6 H6C 0.9800
C7 H7A 0.9800
C7 H7B 0.9800
C7 H7C 0.9800
C8 H8A 0.9800
C8 H8B 0.9800
C8 H8C 0.9800
C9 C14 1.368(5)
C9 C10 1.375(5)
C9 H9 0.9500
C10 C11 1.395(5)
C10 H10 0.9500
C11 C12 1.410(5)
C12 C13 1.412(4)
C13 C14 1.393(5)
C14 H14 0.9500
C15 C18 1.517(5)
C15 C17 1.521(5)
C15 C16 1.528(5)
C16 H16A 0.9800
C16 H16B 0.9800
C16 H16C 0.9800
C17 H17A 0.9800
C17 H17B 0.9800
C17 H17C 0.9800
C18 H18A 0.9800
C18 H18B 0.9800
C18 H18C 0.9800
C19 C21 1.518(5)
C19 C20 1.521(5)
C19 C22 1.539(5)
C20 H20A 0.9800
C20 H20B 0.9800
C20 H20C 0.9800
C21 H21A 0.9800
C21 H21B 0.9800
C21 H21C 0.9800
C22 H22A 0.9800
C22 H22B 0.9800
C22 H22C 0.9800
C24 C25 1.333(5)
C24 H24 0.9500
C25 H25 0.9500
